data_7244735
loop_
_publ_author_name
'Foyle, \'Emer M.'
'Tay, Hui Min'
'White, Nicholas G.'

_publ_section_title
;
 Towards hydrogen and halogen bonded frameworks based on
 3,5-bis(triazolyl)pyridinium motifs
;
_journal_name_full CrystEngComm
_journal_paper_doi 10.1039/D2CE00273F
_journal_year 2022
_chemical_compound_source synthesized
_chemical_formula_moiety 'C117 H92 N28, 2(O4 S)'
_chemical_formula_sum 'C117 H92 N28 O8 S2'
_chemical_formula_weight 2082.34
_space_group_IT_number 2
_space_group_name_Hall '-P 1'
_space_group_name_H-M_alt 'P -1'
_symmetry_cell_setting triclinic
_symmetry_space_group_name_Hall '-P 1'
_symmetry_space_group_name_H-M 'P -1'
_atom_sites_solution_hydrogens difmap
_atom_sites_solution_primary other
_audit_update_record
;
2021-12-22 deposited with the CCDC.	2022-03-30 downloaded from the CCDC.
;
_cell_angle_alpha 87.77(3)
_cell_angle_beta 61.09(3)
_cell_angle_gamma 87.55(3)
_cell_formula_units_Z 2
_cell_length_a 18.483(4)
_cell_length_b 18.604(4)
_cell_length_c 18.986(4)
_cell_measurement_reflns_used 41245
_cell_measurement_temperature 100
_cell_measurement_theta_max 20.136
_cell_measurement_theta_min 1.096
_cell_volume 5708(3)
_computing_cell_refinement 'XDS (Kabsch, 1993)'
_computing_data_collection 'AS QEGUI'
_computing_data_reduction 'XDS (Kabsch, 1993)'
_computing_publication_material 'CRYSTALS (Betteridge et al., 2003)'
_computing_structure_refinement 'CRYSTALS (Betteridge et al., 2003)'
_computing_structure_solution 'Superflip (Palatinus & Chapuis, 2007)'
_diffrn_ambient_temperature 100
_diffrn_measured_fraction_theta_full 0.964
_diffrn_measured_fraction_theta_max 0.956
_diffrn_measurement_device_type 'Dectris Eiger 16M'
_diffrn_measurement_method 'Omega Scan'
_diffrn_radiation_monochromator 'Silicon Double Crystal'
_diffrn_radiation_source 'MX2 Beamline Australian Synchrotron'
_diffrn_radiation_type Synchrotron
_diffrn_radiation_wavelength 0.710751
_diffrn_reflns_av_R_equivalents 0.246
_diffrn_reflns_av_unetI/netI 0.365
_diffrn_reflns_limit_h_max 18
_diffrn_reflns_limit_h_min -18
_diffrn_reflns_limit_k_max 18
_diffrn_reflns_limit_k_min -18
_diffrn_reflns_limit_l_max 18
_diffrn_reflns_limit_l_min -18
_diffrn_reflns_number 41245
_diffrn_reflns_theta_full 15.611
_diffrn_reflns_theta_max 20.136
_diffrn_reflns_theta_min 1.096
_diffrn_standards_number 0
_exptl_absorpt_coefficient_mu 0.115
_exptl_absorpt_correction_type none
_exptl_crystal_colour colourless
_exptl_crystal_density_diffrn 1.211
_exptl_crystal_density_meas ?
_exptl_crystal_density_method 'not measured'
_exptl_crystal_description needle
_exptl_crystal_F_000 2172
_exptl_crystal_recrystallization_method 'Re-crystallisation from solvent: Methanol/DMSO/diethyl ether'
_exptl_crystal_size_max 0.10
_exptl_crystal_size_mid 0.01
_exptl_crystal_size_min 0.005
_refine_diff_density_max 1.08
_refine_diff_density_min -0.80
_refine_ls_extinction_method None
_refine_ls_goodness_of_fit_ref 0.9944
_refine_ls_hydrogen_treatment constr
_refine_ls_matrix_type full
_refine_ls_number_parameters 1432
_refine_ls_number_reflns 10318
_refine_ls_number_restraints 1572
_refine_ls_R_factor_all 0.1964
_refine_ls_R_factor_gt 0.1098
_refine_ls_shift/su_max 0.0018111
_refine_ls_shift/su_mean 0.0000536
_refine_ls_structure_factor_coef Fsqd
_refine_ls_weighting_details
;
 Method= Modified Sheldrick 
 w=1/[\s^2^(F^2^) + ( 0.17P)^2^ + 4.12P] 
 ,where P=(max(Fo^2^,0) + 2Fc^2^)/3 
;
_refine_ls_weighting_scheme calc
_refine_ls_wR_factor_all 0.3633
_refine_ls_wR_factor_gt 0.2669
_refine_ls_wR_factor_ref 0.3629
_reflns_limit_h_max 18
_reflns_limit_h_min -16
_reflns_limit_k_max 18
_reflns_limit_k_min -17
_reflns_limit_l_max 18
_reflns_limit_l_min 0
_reflns_number_gt 4461
_reflns_number_total 10392
_reflns_threshold_expression I>2.0\s(I)
_oxford_diffrn_Wilson_B_factor 4.67
_oxford_diffrn_Wilson_scale 59.35
_oxford_refine_ls_scale 0.1713(2)
_cod_data_source_file d2ce00273f2.cif
_cod_data_source_block 8H_2SO4
_cod_depositor_comments
;
The following automatic conversions were performed:

data item '_exptl_absorpt_correction_type' value 'None' was changed
to 'none' in accordance with the
/home/data/users/saulius/crontab/automatic-downloads/rss-feeds/RSC/lib/dictionaries/cif_core.dic
dictionary named 'cif_core.dic' version 2.4.2 last updated on
2011-04-26.

data item '_exptl_crystal_density_meas' value 'not measured' was
changed to '?' -- the value is perceived as not measured.

Automatic conversion script
Id: cif_fix_values 7556 2019-12-06 15:28:31Z antanas 
;
_cod_original_sg_symbol_H-M 'P -1 '
_cod_database_code 7244735
_oxford_refine_reflns_threshold_expression I>-3.0\s(I)
_refine_ls_r_factor_ref 0.1963
_reflns_number_all 10320
_platon_squeeze_void_probe_radius 1.20

loop_
_symmetry_equiv_pos_as_xyz
x,y,z
-x,-y,-z

loop_
_atom_site_label
_atom_site_type_symbol
_atom_site_fract_x
_atom_site_fract_y
_atom_site_fract_z
_atom_site_U_iso_or_equiv
_atom_site_occupancy
_atom_site_adp_type
_atom_site_refinement_flags_posn
_atom_site_refinement_flags_adp
_atom_site_refinement_flags_occupancy
_atom_site_disorder_assembly
_atom_site_disorder_group
_atom_site_attached_hydrogens
C1 C -0.3264(10) -0.1774(10) 1.2536(10) 0.1518 1.0000 Uani D U . . . .
C2 C -0.3323(10) -0.2200(11) 1.1976(12) 0.1739 1.0000 Uani D U . . . .
C3 C -0.3432(13) -0.2942(12) 1.2118(14) 0.1937 1.0000 Uani D U . . . .
C4 C -0.3504(11) -0.3226(12) 1.2838(12) 0.1769 1.0000 Uani D U . . . .
C5 C -0.3457(9) -0.2809(8) 1.3409(12) 0.1488 1.0000 Uani D U . . . .
C6 C -0.3320(8) -0.2072(8) 1.3247(10) 0.1216 1.0000 Uani D U . . . .
C7 C -0.3231(8) -0.1658(7) 1.3854(9) 0.1068 1.0000 Uani . U . . . .
N8 N -0.3509(6) -0.0912(6) 1.3864(7) 0.1007 1.0000 Uani . U . . . .
N9 N -0.4325(6) -0.0742(6) 1.4214(8) 0.1100 1.0000 Uani . U . . . .
N10 N -0.4385(6) -0.0045(6) 1.4088(7) 0.1028 1.0000 Uani . U . . . .
C11 C -0.3053(8) -0.0331(7) 1.3549(9) 0.0988 1.0000 Uani . U . . . .
C12 C -0.3616(8) 0.0228(7) 1.3665(8) 0.0903 1.0000 Uani . U . . . .
C13 C -0.6758(8) 0.3284(7) 1.2704(10) 0.1213 1.0000 Uani D U . . . .
C14 C -0.6921(10) 0.3049(9) 1.2106(10) 0.1371 1.0000 Uani D U . . . .
C15 C -0.6526(10) 0.3355(9) 1.1336(11) 0.1439 1.0000 Uani D U . . . .
C16 C -0.5983(10) 0.3911(8) 1.1180(10) 0.1285 1.0000 Uani D U . . . .
C17 C -0.5795(9) 0.4138(8) 1.1763(8) 0.1148 1.0000 Uani D U . . . .
C18 C -0.6175(7) 0.3813(6) 1.2526(9) 0.0982 1.0000 Uani D U . . . .
C19 C -0.6004(8) 0.4048(7) 1.3175(9) 0.1071 1.0000 Uani . U . . . .
N20 N -0.5576(6) 0.3456(5) 1.3413(7) 0.0893 1.0000 Uani . U . . . .
N21 N -0.6033(6) 0.3033(6) 1.4042(8) 0.1065 1.0000 Uani . U . . . .
N22 N -0.5513(6) 0.2521(5) 1.4064(7) 0.0964 1.0000 Uani . U . . . .
C23 C -0.4786(7) 0.3226(7) 1.3015(8) 0.0822 1.0000 Uani . U . . . .
C24 C -0.4749(7) 0.2643(7) 1.3440(8) 0.0887 1.0000 Uani . U . . . .
C25 C -0.2722(8) 0.1221(7) 1.2886(8) 0.0895 1.0000 Uani . U . . . .
C26 C -0.3496(8) 0.0977(7) 1.3411(8) 0.0871 1.0000 Uani . U . . . .
C27 C -0.4184(7) 0.1466(7) 1.3629(8) 0.0899 1.0000 Uani . U . . . .
C28 C -0.4059(7) 0.2153(7) 1.3289(8) 0.0851 1.0000 Uani . U . . . .
C29 C -0.3259(7) 0.2365(7) 1.2767(7) 0.0826 1.0000 Uani . U . . . .
N30 N -0.2616(6) 0.1891(5) 1.2594(6) 0.0854 1.0000 Uani . U . . . .
C31 C -0.1760(7) 0.2126(7) 1.2058(8) 0.0859 1.0000 Uani . U . . . .
C32 C -0.1576(7) 0.2506(7) 1.1392(8) 0.0908 1.0000 Uani . U . . . .
C33 C -0.0753(7) 0.2677(6) 1.0860(8) 0.0896 1.0000 Uani . U . . . .
C34 C -0.0140(7) 0.2440(6) 1.1037(8) 0.0749 1.0000 Uani . U . . . .
C35 C -0.0348(7) 0.2072(7) 1.1747(8) 0.0860 1.0000 Uani . U . . . .
C36 C -0.1166(7) 0.1902(6) 1.2292(8) 0.0857 1.0000 Uani . U . . . .
C37 C 0.0798(7) 0.2573(6) 1.0445(7) 0.0748 1.0000 Uani . U . . . .
C51 C 0.6224(8) 0.0219(7) 0.6734(8) 0.1067 1.0000 Uani D U . . . .
C52 C 0.6088(8) 0.0031(8) 0.6102(8) 0.1152 1.0000 Uani D U . . . .
C53 C 0.6266(9) -0.0655(7) 0.5788(9) 0.1236 1.0000 Uani D U . . . .
C54 C 0.6661(8) -0.1157(8) 0.6064(8) 0.1075 1.0000 Uani D U . . . .
C55 C 0.6816(7) -0.0965(7) 0.6682(7) 0.0955 1.0000 Uani D U . . . .
C56 C 0.6601(6) -0.0290(6) 0.7027(8) 0.0851 1.0000 Uani D U . . . .
C57 C 0.6749(7) -0.0137(7) 0.7703(8) 0.0929 1.0000 Uani . U . . . .
N58 N 0.6042(6) -0.0379(5) 0.8447(6) 0.0824 1.0000 Uani . U . . . .
N59 N 0.6104(6) -0.0959(6) 0.8880(7) 0.0924 1.0000 Uani . U . . . .
N60 N 0.5377(6) -0.1071(5) 0.9483(7) 0.0898 1.0000 Uani . U . . . .
C61 C 0.5275(7) -0.0118(7) 0.8790(8) 0.0826 1.0000 Uani . U . . . .
C62 C 0.4833(7) -0.0547(6) 0.9475(8) 0.0803 1.0000 Uani . U . . . .
C63 C 0.0827(7) -0.3419(6) 1.2355(9) 0.0822 1.0000 Uani . U . . . .
C64 C 0.0525(7) -0.3967(7) 1.2124(9) 0.0929 1.0000 Uani . U . . . .
C65 C -0.0010(8) -0.4440(7) 1.2683(10) 0.0951 1.0000 Uani . U . . . .
C66 C -0.0225(9) -0.4350(7) 1.3482(11) 0.1056 1.0000 Uani . U . . . .
C67 C 0.0062(7) -0.3786(7) 1.3710(9) 0.0926 1.0000 Uani . U . . . .
C68 C 0.0610(8) -0.3302(7) 1.3134(9) 0.0861 1.0000 Uani . U . . . .
C69 C 0.0876(8) -0.2656(7) 1.3431(8) 0.0916 1.0000 Uani . U . . . .
N70 N 0.1555(6) -0.2274(5) 1.2811(7) 0.0868 1.0000 Uani . U . . . .
N71 N 0.2323(6) -0.2421(6) 1.2703(7) 0.0969 1.0000 Uani . U . . . .
N72 N 0.2831(6) -0.2001(6) 1.2103(7) 0.0952 1.0000 Uani . U . . . .
C73 C 0.1565(7) -0.1771(6) 1.2288(8) 0.0809 1.0000 Uani . U . . . .
C74 C 0.2376(7) -0.1589(6) 1.1811(8) 0.0792 1.0000 Uani . U . . . .
C75 C 0.3454(7) -0.0012(6) 0.9987(8) 0.0739 1.0000 Uani . U . . . .
C76 C 0.3963(7) -0.0554(6) 1.0037(8) 0.0796 1.0000 Uani . U . . . .
C77 C 0.3600(7) -0.1073(6) 1.0637(8) 0.0791 1.0000 Uani . U . . . .
C78 C 0.2748(7) -0.1063(6) 1.1186(8) 0.0782 1.0000 Uani . U . . . .
C79 C 0.2268(7) -0.0498(6) 1.1084(8) 0.0802 1.0000 Uani . U . . . .
N80 N 0.2647(5) -0.0004(5) 1.0524(6) 0.0754 1.0000 Uani . U . . . .
C81 C 0.2165(6) 0.0635(5) 1.0481(8) 0.0873 1.0000 Uani D U . . . .
C82 C 0.2451(7) 0.1296(5) 1.0523(8) 0.0912 1.0000 Uani D U . . . .
C83 C 0.2011(6) 0.1922(5) 1.0530(8) 0.0923 1.0000 Uani D U . . . .
C84 C 0.1291(6) 0.1872(5) 1.0474(7) 0.0738 1.0000 Uani D U . . . .
C85 C 0.1010(6) 0.1202(5) 1.0429(8) 0.0852 1.0000 Uani D U . . . .
C86 C 0.1433(6) 0.0575(5) 1.0450(8) 0.0857 1.0000 Uani D U . . . .
C101 C -0.0329(7) 0.1340(7) 0.4877(9) 0.1084 1.0000 Uani D U . . . .
C102 C -0.1190(8) 0.1365(8) 0.5279(9) 0.1240 1.0000 Uani D U . . . .
C103 C -0.1620(10) 0.0993(8) 0.6006(9) 0.1281 1.0000 Uani D U . . . .
C104 C -0.1206(8) 0.0587(7) 0.6341(10) 0.1257 1.0000 Uani D U . . . .
C105 C -0.0345(8) 0.0574(7) 0.5940(8) 0.1090 1.0000 Uani D U . . . .
C106 C 0.0088(8) 0.0938(6) 0.5214(8) 0.0917 1.0000 Uani D U . . . .
C107 C 0.1023(8) 0.0930(7) 0.4795(8) 0.0979 1.0000 Uani . U . . . .
N108 N 0.1310(6) 0.1617(5) 0.4943(7) 0.0827 1.0000 Uani . U . . . .
N109 N 0.1590(6) 0.2131(6) 0.4359(7) 0.0907 1.0000 Uani . U . . . .
N110 N 0.1759(6) 0.2663(5) 0.4668(7) 0.0872 1.0000 Uani . U . . . .
C111 C 0.1288(7) 0.1822(6) 0.5606(8) 0.0809 1.0000 Uani . U . . . .
C112 C 0.1589(7) 0.2515(6) 0.5446(8) 0.0785 1.0000 Uani . U . . . .
C113 C 0.3102(8) 0.7075(7) 0.5739(9) 0.1109 1.0000 Uani D U . . . .
C114 C 0.2841(9) 0.7730(7) 0.5549(9) 0.1194 1.0000 Uani D U . . . .
C115 C 0.3364(10) 0.8151(9) 0.4892(9) 0.1419 1.0000 Uani D U . . . .
C116 C 0.4168(10) 0.7885(10) 0.4430(13) 0.1852 1.0000 Uani D U . . . .
C117 C 0.4442(11) 0.7234(9) 0.4622(11) 0.1687 1.0000 Uani D U . . . .
C118 C 0.3909(8) 0.6813(8) 0.5277(9) 0.1245 1.0000 Uani D U . . . .
C119 C 0.4204(10) 0.6119(7) 0.5494(11) 0.1405 1.0000 Uani . U . . . .
N120 N 0.3743(8) 0.5504(6) 0.5497(9) 0.1240 1.0000 Uani . U . . . .
N121 N 0.3843(9) 0.5305(7) 0.4756(9) 0.1439 1.0000 Uani . U . . . .
N122 N 0.3357(8) 0.4754(6) 0.4926(8) 0.1288 1.0000 Uani . U . . . .
C123 C 0.3185(8) 0.5107(7) 0.6096(10) 0.1099 1.0000 Uani . U . . . .
C124 C 0.2939(8) 0.4624(7) 0.5744(10) 0.0993 1.0000 Uani . U . . . .
C125 C 0.1376(7) 0.2881(6) 0.6752(8) 0.0768 1.0000 Uani . U . . . .
C126 C 0.1727(7) 0.2988(6) 0.5936(8) 0.0760 1.0000 Uani . U . . . .
C127 C 0.2237(7) 0.3588(6) 0.5589(8) 0.0829 1.0000 Uani . U . . . .
C128 C 0.2368(7) 0.4029(7) 0.6075(9) 0.0872 1.0000 Uani . U . . . .
C129 C 0.2010(7) 0.3888(7) 0.6876(8) 0.0841 1.0000 Uani . U . . . .
N130 N 0.1517(6) 0.3304(5) 0.7234(7) 0.0800 1.0000 Uani . U . . . .
C131 C 0.1250(7) 0.3116(7) 0.8063(8) 0.0823 1.0000 Uani . U . . . .
C132 C 0.1307(7) 0.2400(6) 0.8253(8) 0.0759 1.0000 Uani . U . . . .
C133 C 0.1154(7) 0.2235(6) 0.9029(8) 0.0761 1.0000 Uani . U . . . .
C134 C 0.0920(6) 0.2747(6) 0.9612(7) 0.0690 1.0000 Uani . U . . . .
C135 C 0.0814(6) 0.3450(6) 0.9379(8) 0.0758 1.0000 Uani . U . . . .
C136 C 0.0972(7) 0.3635(6) 0.8613(8) 0.0781 1.0000 Uani . U . . . .
C137 C 0.3257(7) 0.8169(6) 0.9178(8) 0.0797 1.0000 Uani . U . . . .
C138 C 0.2816(8) 0.8780(7) 0.9077(8) 0.0910 1.0000 Uani . U . . . .
C139 C 0.3238(8) 0.9300(7) 0.8508(8) 0.0923 1.0000 Uani . U . . . .
C140 C 0.4093(8) 0.9216(7) 0.8013(8) 0.0892 1.0000 Uani . U . . . .
C141 C 0.4503(8) 0.8617(6) 0.8125(8) 0.0837 1.0000 Uani . U . . . .
C142 C 0.4111(7) 0.8110(6) 0.8685(8) 0.0819 1.0000 Uani . U . . . .
C143 C 0.4599(8) 0.7461(6) 0.8758(8) 0.0931 1.0000 Uani . U . . . .
N144 N 0.4208(6) 0.7075(5) 0.9524(7) 0.0911 1.0000 Uani . U . . . .
N145 N 0.4358(7) 0.7260(5) 1.0121(8) 0.0969 1.0000 Uani . U . . . .
N146 N 0.3938(7) 0.6848(6) 1.0743(8) 0.1036 1.0000 Uani . U . . . .
C147 C 0.3685(8) 0.6521(6) 0.9757(9) 0.0934 1.0000 Uani . U . . . .
C148 C 0.3516(8) 0.6386(7) 1.0525(9) 0.0913 1.0000 Uani . U . . . .
C149 C 0.0832(10) 0.6894(8) 1.6149(10) 0.1105 1.0000 Uani . U . . . .
C150 C 0.0076(10) 0.7235(8) 1.6569(9) 0.1125 1.0000 Uani . U . . . .
C151 C -0.0582(9) 0.7036(8) 1.6474(9) 0.1123 1.0000 Uani . U . . . .
C152 C -0.0472(10) 0.6483(8) 1.5963(10) 0.1120 1.0000 Uani . U . . . .
C153 C 0.0282(10) 0.6123(7) 1.5570(10) 0.1132 1.0000 Uani . U . . . .
C154 C 0.0983(9) 0.6337(7) 1.5635(9) 0.0972 1.0000 Uani . U . . . .
C155 C 0.1796(9) 0.5957(7) 1.5217(9) 0.1072 1.0000 Uani . U . . . .
N156 N 0.1957(8) 0.5615(6) 1.4489(8) 0.1059 1.0000 Uani . U . . . .
N157 N 0.1710(8) 0.4931(6) 1.4538(8) 0.1066 1.0000 Uani . U . . . .
N158 N 0.1848(7) 0.4769(6) 1.3820(8) 0.1012 1.0000 Uani . U . . . .
C159 C 0.2248(9) 0.5878(7) 1.3742(9) 0.1005 1.0000 Uani . U . . . .
C160 C 0.2185(8) 0.5349(7) 1.3315(9) 0.0873 1.0000 Uani . U . . . .
C161 C 0.2626(7) 0.5324(6) 1.0908(9) 0.0851 1.0000 Uani . U . . . .
C162 C 0.2992(8) 0.5842(6) 1.1116(9) 0.0861 1.0000 Uani . U . . . .
C163 C 0.2832(8) 0.5841(6) 1.1910(9) 0.0891 1.0000 Uani . U . . . .
C164 C 0.2360(8) 0.5338(6) 1.2481(9) 0.0883 1.0000 Uani . U . . . .
C165 C 0.2039(8) 0.4827(6) 1.2208(9) 0.0886 1.0000 Uani . U . . . .
N166 N 0.2155(6) 0.4825(5) 1.1453(7) 0.0866 1.0000 Uani . U . . . .
C167 C 0.1787(8) 0.4265(6) 1.1216(9) 0.0842 1.0000 Uani . U . . . .
C168 C 0.2211(8) 0.4017(6) 1.0427(9) 0.0864 1.0000 Uani . U . . . .
C169 C 0.1875(7) 0.3494(6) 1.0187(8) 0.0821 1.0000 Uani . U . . . .
C170 C 0.1096(7) 0.3213(6) 1.0749(8) 0.0745 1.0000 Uani . U . . . .
C171 C 0.0717(8) 0.3465(6) 1.1489(8) 0.0831 1.0000 Uani . U . . . .
C172 C 0.1039(8) 0.3998(6) 1.1742(8) 0.0848 1.0000 Uani . U . . . .
S201 S 0.0383(2) 0.08766(18) 0.7706(2) 0.0908 1.0000 Uani . U . . . .
O202 O -0.0309(5) 0.0420(4) 0.7850(6) 0.1005 1.0000 Uani . U . . . .
O203 O 0.0552(6) 0.0786(4) 0.8394(6) 0.1204 1.0000 Uani . U . . . .
O204 O 0.0148(5) 0.1648(4) 0.7661(6) 0.0954 1.0000 Uani . U . . . .
O205 O 0.1118(5) 0.0681(4) 0.6953(6) 0.1074 1.0000 Uani . U . . . .
S211 S 0.3035(2) 0.5538(2) 0.8246(3) 0.1193 1.0000 Uani D U . . . .
O212 O 0.2949(13) 0.5120(8) 0.8965(8) 0.1836 0.6000 Uani D U . . 1 .
O213 O 0.2368(11) 0.5315(11) 0.8092(14) 0.2094 0.6000 Uani D U . . 1 .
O214 O 0.3859(8) 0.5371(11) 0.7546(9) 0.1593 0.6000 Uani D U . . 1 .
O215 O 0.2965(13) 0.6307(5) 0.8425(10) 0.1080 0.6000 Uani D U . . 1 .
O222 O 0.2404(14) 0.4983(13) 0.8664(16) 0.2121 0.4000 Uani D U . . 2 .
O224 O 0.3885(9) 0.5220(15) 0.7919(15) 0.1639 0.4000 Uani D U . . 2 .
O225 O 0.2910(19) 0.6123(9) 0.8801(13) 0.1268 0.4000 Uani D U . . 2 .
O223 O 0.2929(13) 0.5861(10) 0.7568(9) 0.1127 0.4000 Uani D U . . 2 .
H11 H -0.3198 -0.1270 1.2437 0.1707 1.0000 Uiso R . . . . .
H21 H -0.3268 -0.1994 1.1488 0.1828 1.0000 Uiso R . . . . .
H31 H -0.3478 -0.3235 1.1744 0.1886 1.0000 Uiso R . . . . .
H41 H -0.3579 -0.3728 1.2942 0.1826 1.0000 Uiso R . . . . .
H51 H -0.3510 -0.3017 1.3897 0.1707 1.0000 Uiso R . . . . .
H71 H -0.3562 -0.1868 1.4371 0.1292 1.0000 Uiso R . . . . .
H72 H -0.2669 -0.1674 1.3735 0.1292 1.0000 Uiso R . . . . .
H111 H -0.2468 -0.0313 1.3299 0.1135 1.0000 Uiso R . . . . .
H131 H -0.7044 0.3084 1.3234 0.1433 1.0000 Uiso R . . . . .
H141 H -0.7293 0.2669 1.2225 0.1574 1.0000 Uiso R . . . . .
H151 H -0.6631 0.3190 1.0927 0.1657 1.0000 Uiso R . . . . .
H161 H -0.5742 0.4148 1.0668 0.1494 1.0000 Uiso R . . . . .
H171 H -0.5407 0.4505 1.1639 0.1373 1.0000 Uiso R . . . . .
H191 H -0.6510 0.4184 1.3632 0.1250 1.0000 Uiso R . . . . .
H192 H -0.5653 0.4449 1.2981 0.1250 1.0000 Uiso R . . . . .
H231 H -0.4351 0.3436 1.2545 0.0951 1.0000 Uiso R . . . . .
H251 H -0.2252 0.0909 1.2730 0.1101 1.0000 Uiso R . . . . .
H271 H -0.4725 0.1325 1.4012 0.1065 1.0000 Uiso R . . . . .
H291 H -0.3163 0.2839 1.2543 0.1033 1.0000 Uiso R . . . . .
H321 H -0.2005 0.2652 1.1274 0.1055 1.0000 Uiso R . . . . .
H331 H -0.0615 0.2964 1.0390 0.0984 1.0000 Uiso R . . . . .
H351 H 0.0077 0.1925 1.1870 0.1006 1.0000 Uiso R . . . . .
H361 H -0.1317 0.1656 1.2790 0.0971 1.0000 Uiso R . . . . .
H511 H 0.6075 0.0686 0.6954 0.1271 1.0000 Uiso R . . . . .
H521 H 0.5870 0.0382 0.5874 0.1335 1.0000 Uiso R . . . . .
H531 H 0.6111 -0.0785 0.5401 0.1405 1.0000 Uiso R . . . . .
H541 H 0.6817 -0.1621 0.5837 0.1221 1.0000 Uiso R . . . . .
H551 H 0.7085 -0.1304 0.6873 0.1117 1.0000 Uiso R . . . . .
H571 H 0.7241 -0.0377 0.7637 0.1070 1.0000 Uiso R . . . . .
H572 H 0.6798 0.0367 0.7722 0.1070 1.0000 Uiso R . . . . .
H611 H 0.5066 0.0279 0.8606 0.0924 1.0000 Uiso R . . . . .
H631 H 0.1205 -0.3098 1.1960 0.0999 1.0000 Uiso R . . . . .
H641 H 0.0678 -0.4012 1.1572 0.1072 1.0000 Uiso R . . . . .
H651 H -0.0219 -0.4824 1.2524 0.1159 1.0000 Uiso R . . . . .
H661 H -0.0581 -0.4687 1.3873 0.1254 1.0000 Uiso R . . . . .
H671 H -0.0106 -0.3728 1.4263 0.1132 1.0000 Uiso R . . . . .
H691 H 0.1034 -0.2825 1.3817 0.1064 1.0000 Uiso R . . . . .
H692 H 0.0417 -0.2329 1.3676 0.1064 1.0000 Uiso R . . . . .
H731 H 0.1097 -0.1584 1.2253 0.0929 1.0000 Uiso R . . . . .
H751 H 0.3683 0.0355 0.9583 0.0884 1.0000 Uiso R . . . . .
H771 H 0.3937 -0.1446 1.0693 0.0918 1.0000 Uiso R . . . . .
H791 H 0.1686 -0.0470 1.1419 0.0963 1.0000 Uiso R . . . . .
H821 H 0.2953 0.1316 1.0544 0.0968 1.0000 Uiso R . . . . .
H831 H 0.2198 0.2379 1.0571 0.1065 1.0000 Uiso R . . . . .
H851 H 0.0521 0.1178 1.0385 0.0988 1.0000 Uiso R . . . . .
H861 H 0.1231 0.0114 1.0448 0.0963 1.0000 Uiso R . . . . .
H1011 H -0.0034 0.1603 0.4385 0.1288 1.0000 Uiso R . . . . .
H1021 H -0.1485 0.1621 0.5050 0.1451 1.0000 Uiso R . . . . .
H1031 H -0.2208 0.1015 0.6281 0.1520 1.0000 Uiso R . . . . .
H1041 H -0.1499 0.0319 0.6829 0.1477 1.0000 Uiso R . . . . .
H1051 H -0.0050 0.0323 0.6172 0.1298 1.0000 Uiso R . . . . .
H1071 H 0.1217 0.0536 0.4998 0.1196 1.0000 Uiso R . . . . .
H1072 H 0.1231 0.0879 0.4234 0.1196 1.0000 Uiso R . . . . .
H1111 H 0.1098 0.1558 0.6100 0.0942 1.0000 Uiso R . . . . .
H1131 H 0.2728 0.6794 0.6188 0.1374 1.0000 Uiso R . . . . .
H1141 H 0.2286 0.7885 0.5892 0.1411 1.0000 Uiso R . . . . .
H1151 H 0.3176 0.8596 0.4768 0.1706 1.0000 Uiso R . . . . .
H1161 H 0.4546 0.8163 0.3981 0.2124 1.0000 Uiso R . . . . .
H1171 H 0.4998 0.7070 0.4301 0.1912 1.0000 Uiso R . . . . .
H1191 H 0.4140 0.6164 0.6018 0.1610 1.0000 Uiso R . . . . .
H1192 H 0.4771 0.6035 0.5121 0.1610 1.0000 Uiso R . . . . .
H1231 H 0.3015 0.5142 0.6653 0.1274 1.0000 Uiso R . . . . .
H1251 H 0.1018 0.2489 0.6993 0.0918 1.0000 Uiso R . . . . .
H1271 H 0.2492 0.3684 0.5026 0.1001 1.0000 Uiso R . . . . .
H1291 H 0.2104 0.4205 0.7203 0.1000 1.0000 Uiso R . . . . .
H1321 H 0.1444 0.2038 0.7867 0.0910 1.0000 Uiso R . . . . .
H1331 H 0.1207 0.1748 0.9171 0.0904 1.0000 Uiso R . . . . .
H1351 H 0.0615 0.3811 0.9776 0.0887 1.0000 Uiso R . . . . .
H1361 H 0.0895 0.4118 0.8476 0.0904 1.0000 Uiso R . . . . .
H1371 H 0.2971 0.7810 0.9576 0.0919 1.0000 Uiso R . . . . .
H1381 H 0.2231 0.8820 0.9390 0.1010 1.0000 Uiso R . . . . .
H1391 H 0.2954 0.9721 0.8462 0.1102 1.0000 Uiso R . . . . .
H1401 H 0.4387 0.9564 0.7603 0.1077 1.0000 Uiso R . . . . .
H1411 H 0.5084 0.8561 0.7790 0.1004 1.0000 Uiso R . . . . .
H1431 H 0.5114 0.7624 0.8677 0.1115 1.0000 Uiso R . . . . .
H1432 H 0.4692 0.7135 0.8347 0.1115 1.0000 Uiso R . . . . .
H1471 H 0.3500 0.6280 0.9444 0.1057 1.0000 Uiso R . . . . .
H1491 H 0.1279 0.7044 1.6216 0.1282 1.0000 Uiso R . . . . .
H1501 H 0.0003 0.7606 1.6930 0.1286 1.0000 Uiso R . . . . .
H1511 H -0.1102 0.7284 1.6744 0.1294 1.0000 Uiso R . . . . .
H1521 H -0.0924 0.6339 1.5899 0.1265 1.0000 Uiso R . . . . .
H1531 H 0.0348 0.5730 1.5238 0.1338 1.0000 Uiso R . . . . .
H1551 H 0.2212 0.6297 1.5095 0.1260 1.0000 Uiso R . . . . .
H1552 H 0.1820 0.5595 1.5572 0.1260 1.0000 Uiso R . . . . .
H1591 H 0.2451 0.6347 1.3554 0.1167 1.0000 Uiso R . . . . .
H1611 H 0.2705 0.5318 1.0375 0.0996 1.0000 Uiso R . . . . .
H1631 H 0.3063 0.6211 1.2064 0.1064 1.0000 Uiso R . . . . .
H1651 H 0.1731 0.4453 1.2572 0.1082 1.0000 Uiso R . . . . .
H1681 H 0.2736 0.4205 1.0063 0.1044 1.0000 Uiso R . . . . .
H1691 H 0.2154 0.3325 0.9652 0.0973 1.0000 Uiso R . . . . .
H1711 H 0.0198 0.3270 1.1858 0.0968 1.0000 Uiso R . . . . .
H1721 H 0.0745 0.4167 1.2277 0.1014 1.0000 Uiso R . . . . .

loop_
_atom_site_aniso_label
_atom_site_aniso_U_11
_atom_site_aniso_U_22
_atom_site_aniso_U_33
_atom_site_aniso_U_23
_atom_site_aniso_U_13
_atom_site_aniso_U_12
C1 0.118(11) 0.206(12) 0.184(13) -0.040(9) -0.114(12) 0.024(10)
C2 0.093(10) 0.269(17) 0.171(12) -0.071(12) -0.068(11) 0.000(14)
C3 0.092(11) 0.256(16) 0.238(17) -0.110(16) -0.078(15) 0.020(14)
C4 0.091(10) 0.177(11) 0.252(19) -0.099(11) -0.071(15) 0.031(11)
C5 0.085(9) 0.136(7) 0.219(14) -0.057(8) -0.067(11) 0.024(9)
C6 0.076(8) 0.137(7) 0.168(11) -0.040(7) -0.072(9) 0.036(8)
C7 0.092(8) 0.105(5) 0.124(10) -0.006(6) -0.054(8) 0.019(5)
N8 0.075(4) 0.103(4) 0.120(9) 0.007(5) -0.046(6) 0.009(4)
N9 0.075(4) 0.095(5) 0.149(10) -0.002(7) -0.046(7) 0.007(4)
N10 0.070(4) 0.100(5) 0.138(10) 0.011(6) -0.051(6) 0.003(4)
C11 0.072(5) 0.109(5) 0.125(11) 0.005(8) -0.056(7) 0.004(4)
C12 0.070(5) 0.106(5) 0.106(10) 0.008(6) -0.053(7) 0.001(3)
C13 0.093(9) 0.118(11) 0.172(11) -0.002(8) -0.080(9) 0.007(6)
C14 0.100(11) 0.144(12) 0.198(14) -0.025(10) -0.097(11) 0.018(8)
C15 0.129(14) 0.153(14) 0.188(12) -0.030(11) -0.109(12) 0.054(8)
C16 0.127(12) 0.131(12) 0.137(9) -0.018(9) -0.075(9) 0.057(7)
C17 0.105(10) 0.112(10) 0.129(9) -0.002(8) -0.060(9) 0.034(7)
C18 0.086(8) 0.086(8) 0.128(8) -0.010(6) -0.057(7) 0.024(5)
C19 0.098(8) 0.098(8) 0.133(9) -0.011(6) -0.063(8) 0.017(6)
N20 0.070(5) 0.087(6) 0.110(8) -0.015(4) -0.043(5) 0.009(4)
N21 0.067(5) 0.115(8) 0.120(9) 0.000(5) -0.033(5) 0.012(4)
N22 0.059(4) 0.110(7) 0.125(8) 0.007(5) -0.047(5) -0.006(4)
C23 0.064(5) 0.107(8) 0.086(8) -0.013(5) -0.044(5) 0.004(5)
C24 0.062(4) 0.107(7) 0.102(9) -0.006(5) -0.043(5) 0.004(4)
C25 0.070(5) 0.107(6) 0.108(10) 0.005(6) -0.056(6) 0.001(4)
C26 0.074(5) 0.104(5) 0.099(9) 0.004(6) -0.055(6) -0.002(3)
C27 0.069(5) 0.100(6) 0.109(10) 0.002(6) -0.050(6) -0.005(4)
C28 0.061(3) 0.099(6) 0.101(9) -0.002(6) -0.043(5) -0.001(4)
C29 0.062(3) 0.101(7) 0.082(9) -0.004(6) -0.034(6) 0.005(4)
N30 0.062(3) 0.101(5) 0.096(7) -0.005(5) -0.041(4) 0.004(3)
C31 0.062(3) 0.116(8) 0.083(7) 0.005(5) -0.039(4) 0.006(5)
C32 0.061(4) 0.122(9) 0.087(8) 0.008(6) -0.036(5) 0.020(6)
C33 0.066(4) 0.103(8) 0.098(8) 0.013(6) -0.039(5) 0.012(6)
C34 0.062(3) 0.082(7) 0.082(6) -0.011(5) -0.037(4) 0.012(4)
C35 0.069(4) 0.124(10) 0.083(7) -0.000(6) -0.051(5) -0.007(6)
C36 0.072(4) 0.108(9) 0.091(8) 0.012(6) -0.051(5) -0.007(6)
C37 0.063(3) 0.079(4) 0.088(4) -0.006(4) -0.040(4) 0.009(3)
C51 0.090(9) 0.107(7) 0.133(11) 0.021(7) -0.062(8) -0.020(6)
C52 0.091(9) 0.135(8) 0.138(12) 0.032(8) -0.070(9) -0.029(8)
C53 0.105(10) 0.154(11) 0.125(11) 0.012(9) -0.066(9) -0.031(9)
C54 0.072(8) 0.140(9) 0.103(11) -0.022(7) -0.035(7) -0.004(7)
C55 0.062(7) 0.118(7) 0.097(10) -0.012(6) -0.031(7) -0.003(7)
C56 0.047(7) 0.105(7) 0.102(6) 0.000(5) -0.033(5) -0.012(6)
C57 0.046(5) 0.117(8) 0.126(7) -0.018(5) -0.047(4) -0.010(6)
N58 0.054(4) 0.105(7) 0.102(6) -0.024(4) -0.047(3) 0.006(4)
N59 0.058(4) 0.122(7) 0.120(8) -0.015(5) -0.060(4) 0.011(5)
N60 0.062(4) 0.098(6) 0.127(8) -0.009(5) -0.059(5) 0.004(4)
C61 0.055(4) 0.097(8) 0.101(9) -0.015(5) -0.042(4) 0.008(5)
C62 0.063(3) 0.093(7) 0.095(8) -0.018(5) -0.046(4) 0.010(4)
C63 0.076(8) 0.081(7) 0.107(6) 0.012(6) -0.058(7) -0.003(5)
C64 0.073(8) 0.088(9) 0.135(8) -0.012(6) -0.065(7) 0.012(5)
C65 0.078(9) 0.071(8) 0.160(10) -0.006(7) -0.077(9) 0.010(5)
C66 0.106(9) 0.080(8) 0.154(9) 0.020(8) -0.083(9) 0.001(6)
C67 0.080(8) 0.088(8) 0.106(7) 0.005(6) -0.043(7) 0.007(5)
C68 0.075(8) 0.092(7) 0.106(7) 0.010(5) -0.056(7) 0.001(5)
C69 0.080(6) 0.106(8) 0.094(8) 0.004(5) -0.046(6) -0.006(5)
N70 0.072(4) 0.079(6) 0.108(7) 0.001(4) -0.043(5) 0.006(4)
N71 0.076(5) 0.101(7) 0.117(9) 0.010(5) -0.050(6) 0.006(5)
N72 0.065(4) 0.108(8) 0.112(9) 0.008(5) -0.045(5) 0.010(5)
C73 0.070(4) 0.086(8) 0.109(9) 0.002(5) -0.060(6) -0.010(5)
C74 0.070(4) 0.063(7) 0.121(8) -0.002(5) -0.059(5) -0.007(5)
C75 0.059(4) 0.076(6) 0.099(8) -0.005(5) -0.047(5) -0.004(4)
C76 0.062(3) 0.078(7) 0.107(8) -0.009(5) -0.048(4) 0.002(4)
C77 0.070(4) 0.069(7) 0.102(9) -0.015(5) -0.045(5) 0.011(5)
C78 0.067(4) 0.065(6) 0.114(8) -0.006(4) -0.052(4) -0.005(4)
C79 0.060(5) 0.074(7) 0.122(10) 0.004(5) -0.057(5) -0.011(4)
N80 0.060(3) 0.068(4) 0.105(7) -0.008(4) -0.045(4) -0.002(3)
C81 0.068(5) 0.073(4) 0.128(10) 0.001(6) -0.053(6) -0.000(4)
C82 0.080(7) 0.073(4) 0.144(11) -0.009(8) -0.074(8) 0.008(5)
C83 0.067(7) 0.070(4) 0.154(11) -0.001(7) -0.066(8) 0.000(5)
C84 0.056(5) 0.075(4) 0.094(8) -0.000(5) -0.040(6) 0.002(4)
C85 0.062(7) 0.079(4) 0.125(10) 0.012(7) -0.054(7) -0.009(4)
C86 0.079(7) 0.074(4) 0.120(10) 0.011(7) -0.061(8) -0.009(5)
C101 0.104(6) 0.116(10) 0.119(10) 0.011(7) -0.064(7) -0.019(8)
C102 0.103(6) 0.150(12) 0.137(12) 0.007(8) -0.072(8) -0.028(8)
C103 0.111(9) 0.134(13) 0.144(12) 0.002(8) -0.062(8) -0.049(8)
C104 0.131(7) 0.097(10) 0.128(11) 0.006(8) -0.044(7) -0.030(9)
C105 0.131(7) 0.081(9) 0.107(10) 0.001(7) -0.051(7) -0.013(8)
C106 0.107(5) 0.076(8) 0.104(8) -0.002(6) -0.059(6) -0.018(5)
C107 0.106(5) 0.098(7) 0.104(9) -0.009(6) -0.061(6) -0.009(6)
N108 0.078(6) 0.091(5) 0.089(6) -0.003(4) -0.049(6) -0.002(4)
N109 0.092(7) 0.097(7) 0.093(6) 0.002(4) -0.052(6) -0.006(5)
N110 0.083(7) 0.093(6) 0.098(6) 0.001(5) -0.054(6) -0.001(5)
C111 0.075(7) 0.093(6) 0.096(7) -0.000(5) -0.059(7) -0.000(6)
C112 0.064(7) 0.086(6) 0.090(6) -0.009(5) -0.041(7) 0.011(5)
C113 0.104(7) 0.117(9) 0.127(11) -0.016(8) -0.064(7) -0.027(6)
C114 0.111(9) 0.115(10) 0.137(12) -0.009(8) -0.061(8) -0.028(6)
C115 0.137(10) 0.127(11) 0.154(15) 0.004(8) -0.062(10) -0.040(8)
C116 0.130(10) 0.155(14) 0.213(17) 0.041(12) -0.037(10) -0.046(10)
C117 0.128(10) 0.125(12) 0.195(16) 0.001(9) -0.029(9) -0.035(8)
C118 0.105(7) 0.096(7) 0.162(12) -0.020(7) -0.052(7) -0.034(5)
C119 0.118(10) 0.093(8) 0.194(13) -0.028(7) -0.059(9) -0.021(5)
N120 0.114(9) 0.092(7) 0.161(8) -0.008(7) -0.061(8) -0.024(5)
N121 0.140(10) 0.123(10) 0.147(7) 0.004(8) -0.048(9) -0.062(7)
N122 0.139(10) 0.102(8) 0.119(6) 0.004(6) -0.038(8) -0.050(6)
C123 0.084(9) 0.107(9) 0.143(7) -0.013(7) -0.056(8) -0.012(6)
C124 0.091(9) 0.099(8) 0.118(6) 0.008(6) -0.058(7) -0.017(5)
C125 0.055(7) 0.091(7) 0.090(5) -0.007(5) -0.040(6) 0.014(5)
C126 0.063(7) 0.079(6) 0.091(5) -0.007(5) -0.043(6) 0.013(4)
C127 0.077(8) 0.084(7) 0.094(7) -0.003(5) -0.047(6) 0.005(5)
C128 0.067(7) 0.100(8) 0.093(6) -0.006(5) -0.036(7) -0.007(5)
C129 0.069(8) 0.092(7) 0.094(5) -0.007(5) -0.041(7) 0.005(5)
N130 0.066(6) 0.090(6) 0.092(4) -0.002(4) -0.045(5) 0.008(4)
C131 0.076(7) 0.085(5) 0.090(4) -0.007(3) -0.044(6) 0.014(6)
C132 0.065(7) 0.081(5) 0.090(5) -0.010(4) -0.044(7) 0.006(6)
C133 0.074(7) 0.071(5) 0.095(6) -0.008(4) -0.050(8) 0.005(6)
C134 0.053(6) 0.074(5) 0.089(4) -0.008(3) -0.042(5) 0.005(5)
C135 0.063(7) 0.077(5) 0.091(5) -0.010(5) -0.040(7) 0.017(6)
C136 0.073(7) 0.078(6) 0.097(6) -0.007(4) -0.053(7) 0.008(6)
C137 0.075(5) 0.075(7) 0.094(9) -0.004(6) -0.043(5) -0.014(5)
C138 0.075(6) 0.097(8) 0.115(10) 0.003(6) -0.057(6) -0.010(5)
C139 0.091(6) 0.097(8) 0.109(11) 0.006(6) -0.064(7) -0.005(6)
C140 0.091(6) 0.089(7) 0.100(9) 0.007(6) -0.055(6) -0.023(6)
C141 0.073(6) 0.092(8) 0.094(9) -0.002(5) -0.045(6) -0.018(5)
C142 0.072(5) 0.082(7) 0.103(9) -0.002(5) -0.050(5) -0.014(4)
C143 0.083(7) 0.090(7) 0.111(7) -0.007(5) -0.051(6) -0.002(4)
N144 0.081(7) 0.085(6) 0.119(6) -0.000(4) -0.058(6) 0.000(4)
N145 0.104(8) 0.081(7) 0.115(8) -0.000(5) -0.059(7) -0.009(4)
N146 0.116(8) 0.091(7) 0.133(7) 0.020(6) -0.083(7) -0.022(5)
C147 0.093(9) 0.081(8) 0.132(7) 0.009(6) -0.076(8) -0.002(5)
C148 0.091(8) 0.077(7) 0.122(7) -0.002(6) -0.064(7) 0.002(4)
C149 0.112(7) 0.117(10) 0.128(12) -0.014(6) -0.077(9) -0.016(7)
C150 0.116(8) 0.145(11) 0.087(10) -0.010(7) -0.057(9) -0.012(7)
C151 0.108(8) 0.135(11) 0.107(11) 0.007(7) -0.063(8) -0.005(8)
C152 0.125(7) 0.108(11) 0.137(13) 0.020(7) -0.090(10) -0.022(7)
C153 0.146(8) 0.081(8) 0.163(13) -0.003(7) -0.114(10) -0.008(7)
C154 0.127(6) 0.079(8) 0.119(9) 0.012(5) -0.087(7) -0.014(5)
C155 0.135(7) 0.093(8) 0.129(7) -0.002(6) -0.091(8) -0.004(6)
N156 0.135(8) 0.091(6) 0.127(6) 0.002(4) -0.090(7) -0.011(5)
N157 0.138(9) 0.094(6) 0.133(6) 0.010(5) -0.101(8) -0.018(6)
N158 0.126(9) 0.085(6) 0.128(7) 0.004(5) -0.090(8) -0.004(5)
C159 0.116(10) 0.089(7) 0.122(7) -0.001(5) -0.077(9) -0.008(7)
C160 0.093(8) 0.080(6) 0.125(5) -0.000(4) -0.082(7) 0.006(6)
C161 0.082(8) 0.071(7) 0.117(8) -0.012(5) -0.060(7) 0.011(4)
C162 0.098(8) 0.064(7) 0.124(6) -0.000(5) -0.076(7) 0.008(4)
C163 0.101(9) 0.068(7) 0.122(6) -0.006(5) -0.074(8) 0.015(5)
C164 0.100(9) 0.073(7) 0.122(5) -0.004(5) -0.078(7) 0.010(5)
C165 0.095(8) 0.083(7) 0.123(7) -0.001(6) -0.081(8) 0.008(5)
N166 0.086(7) 0.084(6) 0.118(6) -0.003(4) -0.072(6) 0.001(4)
C167 0.086(7) 0.075(7) 0.118(7) -0.005(6) -0.071(5) 0.006(5)
C168 0.093(7) 0.078(8) 0.111(7) 0.004(6) -0.068(6) 0.001(5)
C169 0.080(6) 0.079(8) 0.098(7) 0.001(5) -0.052(5) 0.001(5)
C170 0.076(6) 0.074(5) 0.089(6) 0.002(5) -0.053(5) 0.008(4)
C171 0.073(7) 0.087(8) 0.101(7) -0.014(6) -0.051(5) 0.005(5)
C172 0.091(7) 0.081(8) 0.109(7) -0.004(6) -0.069(5) 0.003(5)
S201 0.081(2) 0.082(2) 0.119(3) 0.014(2) -0.057(2) -0.0027(16)
O202 0.072(4) 0.079(5) 0.138(8) 0.010(5) -0.041(5) -0.003(3)
O203 0.158(8) 0.087(6) 0.155(6) 0.012(5) -0.109(6) 0.013(5)
O204 0.088(5) 0.081(3) 0.140(7) 0.021(4) -0.075(5) -0.005(3)
O205 0.065(4) 0.108(6) 0.137(5) 0.034(5) -0.042(3) 0.005(4)
S211 0.099(3) 0.115(3) 0.136(4) 0.002(3) -0.050(3) 0.001(2)
O212 0.23(2) 0.113(11) 0.179(13) 0.053(12) -0.082(13) -0.032(14)
O213 0.159(13) 0.180(19) 0.33(3) -0.02(2) -0.145(18) -0.028(16)
O214 0.121(9) 0.130(17) 0.176(14) 0.003(14) -0.035(7) 0.039(11)
O215 0.104(11) 0.106(4) 0.118(15) 0.020(7) -0.058(12) 0.006(8)
O222 0.146(16) 0.19(3) 0.31(4) 0.024(17) -0.12(2) -0.077(19)
O224 0.116(8) 0.104(16) 0.24(3) 0.060(17) -0.064(16) 0.014(11)
O225 0.13(2) 0.159(17) 0.16(2) -0.011(13) -0.12(2) 0.003(14)
O223 0.103(16) 0.126(18) 0.132(16) -0.038(12) -0.072(16) 0.004(13)

loop_
_atom_type_symbol
_atom_type_scat_dispersion_real
_atom_type_scat_dispersion_imag
_atom_type_scat_Cromer_Mann_a1
_atom_type_scat_Cromer_Mann_b1
_atom_type_scat_Cromer_Mann_a2
_atom_type_scat_Cromer_Mann_b2
_atom_type_scat_Cromer_Mann_a3
_atom_type_scat_Cromer_Mann_b3
_atom_type_scat_Cromer_Mann_a4
_atom_type_scat_Cromer_Mann_b4
_atom_type_scat_Cromer_Mann_c
_atom_type_scat_source
C 0.0033 0.0016 2.3100 20.8439 1.0200 10.2075 1.5886 0.5687 0.8650 51.6512 0.2156 'International Tables Vol C 4.2.6.8 and 6.1.1.4'
H 0.0000 0.0000 0.4930 10.5109 0.3229 26.1257 0.1402 3.1424 0.0408 57.7998 0.0030 'International Tables Vol C 4.2.6.8 and 6.1.1.4'
N 0.0061 0.0033 12.2126 0.0057 3.1322 9.8933 2.0125 28.9975 1.1663 0.5826 -11.5290 'International Tables Vol C 4.2.6.8 and 6.1.1.4'
O 0.0106 0.0060 3.0485 13.2771 2.2868 5.7011 1.5463 0.3239 0.8670 32.9089 0.2508 'International Tables Vol C 4.2.6.8 and 6.1.1.4'
S 0.1246 0.1234 6.9053 1.4679 5.2034 22.2151 1.4379 0.2536 1.5863 56.1720 0.8669 'International Tables Vol C 4.2.6.8 and 6.1.1.4'

loop_
_geom_angle_atom_site_label_1
_geom_angle_site_symmetry_1
_geom_angle_atom_site_label_2
_geom_angle_site_symmetry_2
_geom_angle_atom_site_label_3
_geom_angle_site_symmetry_3
_geom_angle
_geom_angle_publ_flag
C2 . C1 . C6 . 121.2(19) yes
C2 . C1 . H11 . 119.4 no
C6 . C1 . H11 . 119.4 no
C1 . C2 . C3 . 120(2) yes
C1 . C2 . H21 . 120.5 no
C3 . C2 . H21 . 119.3 no
C2 . C3 . C4 . 118(3) yes
C2 . C3 . H31 . 120.7 no
C4 . C3 . H31 . 121.6 no
C3 . C4 . C5 . 123(2) yes
C3 . C4 . H41 . 118.5 no
C5 . C4 . H41 . 118.3 no
C4 . C5 . C6 . 118.5(19) yes
C4 . C5 . H51 . 121.3 no
C6 . C5 . H51 . 120.2 no
C5 . C6 . C1 . 119.3(18) yes
C5 . C6 . C7 . 116.5(15) yes
C1 . C6 . C7 . 124.2(14) yes
C6 . C7 . N8 . 111.0(11) yes
C6 . C7 . H71 . 108.8 no
N8 . C7 . H71 . 108.3 no
C6 . C7 . H72 . 109.7 no
N8 . C7 . H72 . 109.5 no
H71 . C7 . H72 . 109.5 no
C7 . N8 . N9 . 120.1(11) yes
C7 . N8 . C11 . 128.4(11) yes
N9 . N8 . C11 . 111.5(10) yes
N8 . N9 . N10 . 106.4(10) yes
N9 . N10 . C12 . 109.6(10) yes
N8 . C11 . C12 . 105.1(11) yes
N8 . C11 . H111 . 126.8 no
C12 . C11 . H111 . 128.2 no
C11 . C12 . N10 . 107.3(12) yes
C11 . C12 . C26 . 131.2(12) yes
N10 . C12 . C26 . 121.5(11) yes
C14 . C13 . C18 . 120.2(15) yes
C14 . C13 . H131 . 119.9 no
C18 . C13 . H131 . 119.9 no
C13 . C14 . C15 . 120.4(18) yes
C13 . C14 . H141 . 119.6 no
C15 . C14 . H141 . 120.0 no
C14 . C15 . C16 . 118.7(19) yes
C14 . C15 . H151 . 120.4 no
C16 . C15 . H151 . 120.9 no
C15 . C16 . C17 . 121.6(18) yes
C15 . C16 . H161 . 119.3 no
C17 . C16 . H161 . 119.1 no
C16 . C17 . C18 . 119.2(16) yes
C16 . C17 . H171 . 120.4 no
C18 . C17 . H171 . 120.4 no
C13 . C18 . C17 . 119.7(15) yes
C13 . C18 . C19 . 119.1(13) yes
C17 . C18 . C19 . 121.1(12) yes
C18 . C19 . N20 . 111.3(10) yes
C18 . C19 . H191 . 109.4 no
N20 . C19 . H191 . 109.5 no
C18 . C19 . H192 . 108.8 no
N20 . C19 . H192 . 108.2 no
H191 . C19 . H192 . 109.5 no
C19 . N20 . N21 . 118.6(10) yes
C19 . N20 . C23 . 128.5(12) yes
N21 . N20 . C23 . 112.3(10) yes
N20 . N21 . N22 . 105.8(10) yes
N21 . N22 . C24 . 108.1(11) yes
N20 . C23 . C24 . 104.4(12) yes
N20 . C23 . H231 . 127.4 no
C24 . C23 . H231 . 128.2 no
N22 . C24 . C23 . 109.3(11) yes
N22 . C24 . C28 . 120.6(12) yes
C23 . C24 . C28 . 130.0(13) yes
C26 . C25 . N30 . 121.2(12) yes
C26 . C25 . H251 . 119.8 no
N30 . C25 . H251 . 119.0 no
C12 . C26 . C25 . 120.8(12) yes
C12 . C26 . C27 . 121.1(12) yes
C25 . C26 . C27 . 117.8(12) yes
C26 . C27 . C28 . 119.8(12) yes
C26 . C27 . H271 . 120.2 no
C28 . C27 . H271 . 120.0 no
C24 . C28 . C27 . 121.3(11) yes
C24 . C28 . C29 . 119.4(12) yes
C27 . C28 . C29 . 119.2(11) yes
C28 . C29 . N30 . 119.3(12) yes
C28 . C29 . H291 . 120.1 no
N30 . C29 . H291 . 120.7 no
C29 . N30 . C25 . 122.6(11) yes
C29 . N30 . C31 . 119.2(10) yes
C25 . N30 . C31 . 118.2(10) yes
N30 . C31 . C32 . 120.8(10) yes
N30 . C31 . C36 . 116.0(11) yes
C32 . C31 . C36 . 123.2(12) yes
C31 . C32 . C33 . 120.1(11) yes
C31 . C32 . H321 . 119.2 no
C33 . C32 . H321 . 120.6 no
C32 . C33 . C34 . 119.3(12) yes
C32 . C33 . H331 . 121.0 no
C34 . C33 . H331 . 119.7 no
C33 . C34 . C35 . 119.6(11) yes
C33 . C34 . C37 . 122.0(11) yes
C35 . C34 . C37 . 118.5(10) yes
C34 . C35 . C36 . 122.2(11) yes
C34 . C35 . H351 . 118.8 no
C36 . C35 . H351 . 119.0 no
C31 . C36 . C35 . 115.5(11) yes
C31 . C36 . H361 . 121.7 no
C35 . C36 . H361 . 122.8 no
C34 . C37 . C84 . 106.8(9) yes
C34 . C37 . C134 . 109.7(9) yes
C84 . C37 . C134 . 112.6(10) yes
C34 . C37 . C170 . 109.7(10) yes
C84 . C37 . C170 . 108.0(8) yes
C134 . C37 . C170 . 110.0(9) yes
C52 . C51 . C56 . 118.9(13) yes
C52 . C51 . H511 . 120.7 no
C56 . C51 . H511 . 120.4 no
C51 . C52 . C53 . 122.3(14) yes
C51 . C52 . H521 . 119.4 no
C53 . C52 . H521 . 118.2 no
C52 . C53 . C54 . 118.7(15) yes
C52 . C53 . H531 . 120.7 no
C54 . C53 . H531 . 120.6 no
C53 . C54 . C55 . 118.9(14) yes
C53 . C54 . H541 . 120.5 no
C55 . C54 . H541 . 120.6 no
C54 . C55 . C56 . 122.4(13) yes
C54 . C55 . H551 . 119.3 no
C56 . C55 . H551 . 118.2 no
C51 . C56 . C55 . 118.5(12) yes
C51 . C56 . C57 . 122.1(11) yes
C55 . C56 . C57 . 119.4(11) yes
C56 . C57 . N58 . 108.4(8) yes
C56 . C57 . H571 . 110.5 no
N58 . C57 . H571 . 110.3 no
C56 . C57 . H572 . 109.1 no
N58 . C57 . H572 . 109.1 no
H571 . C57 . H572 . 109.5 no
C57 . N58 . N59 . 121.6(10) yes
C57 . N58 . C61 . 128.2(11) yes
N59 . N58 . C61 . 110.2(11) yes
N58 . N59 . N60 . 108.1(9) yes
N59 . N60 . C62 . 109.0(11) yes
N58 . C61 . C62 . 105.9(11) yes
N58 . C61 . H611 . 127.1 no
C62 . C61 . H611 . 127.0 no
C61 . C62 . N60 . 106.7(11) yes
C61 . C62 . C76 . 130.5(11) yes
N60 . C62 . C76 . 122.3(12) yes
C64 . C63 . C68 . 123.2(13) yes
C64 . C63 . H631 . 119.6 no
C68 . C63 . H631 . 117.3 no
C63 . C64 . C65 . 120.4(15) yes
C63 . C64 . H641 . 119.7 no
C65 . C64 . H641 . 119.9 no
C64 . C65 . C66 . 118.1(14) yes
C64 . C65 . H651 . 120.5 no
C66 . C65 . H651 . 121.4 no
C65 . C66 . C67 . 121.1(15) yes
C65 . C66 . H661 . 118.7 no
C67 . C66 . H661 . 120.2 no
C66 . C67 . C68 . 120.7(15) yes
C66 . C67 . H671 . 119.5 no
C68 . C67 . H671 . 119.8 no
C67 . C68 . C63 . 116.6(13) yes
C67 . C68 . C69 . 118.2(13) yes
C63 . C68 . C69 . 125.0(12) yes
C68 . C69 . N70 . 114.3(11) yes
C68 . C69 . H691 . 108.7 no
N70 . C69 . H691 . 107.8 no
C68 . C69 . H692 . 108.3 no
N70 . C69 . H692 . 108.1 no
H691 . C69 . H692 . 109.5 no
C69 . N70 . N71 . 118.8(10) yes
C69 . N70 . C73 . 130.0(10) yes
N71 . N70 . C73 . 111.2(10) yes
N70 . N71 . N72 . 106.9(9) yes
N71 . N72 . C74 . 109.0(9) yes
N70 . C73 . C74 . 106.8(10) yes
N70 . C73 . H731 . 125.9 no
C74 . C73 . H731 . 127.3 no
N72 . C74 . C73 . 106.0(11) yes
N72 . C74 . C78 . 122.1(10) yes
C73 . C74 . C78 . 131.7(11) yes
C76 . C75 . N80 . 119.2(11) yes
C76 . C75 . H751 . 119.7 no
N80 . C75 . H751 . 121.1 no
C62 . C76 . C75 . 118.9(12) yes
C62 . C76 . C77 . 123.7(11) yes
C75 . C76 . C77 . 117.4(11) yes
C76 . C77 . C78 . 122.6(11) yes
C76 . C77 . H771 . 119.2 no
C78 . C77 . H771 . 118.2 no
C74 . C78 . C77 . 122.7(11) yes
C74 . C78 . C79 . 120.9(11) yes
C77 . C78 . C79 . 116.4(11) yes
C78 . C79 . N80 . 118.6(11) yes
C78 . C79 . H791 . 120.9 no
N80 . C79 . H791 . 120.6 no
C75 . N80 . C79 . 125.7(10) yes
C75 . N80 . C81 . 115.5(9) yes
C79 . N80 . C81 . 118.8(10) yes
N80 . C81 . C82 . 116.4(8) yes
N80 . C81 . C86 . 122.0(8) yes
C82 . C81 . C86 . 121.4(10) yes
C81 . C82 . C83 . 120.2(10) yes
C81 . C82 . H821 . 119.1 no
C83 . C82 . H821 . 120.7 no
C82 . C83 . C84 . 119.0(9) yes
C82 . C83 . H831 . 120.7 no
C84 . C83 . H831 . 120.4 no
C37 . C84 . C83 . 120.2(8) yes
C37 . C84 . C85 . 119.5(8) yes
C83 . C84 . C85 . 120.3(9) yes
C84 . C85 . C86 . 120.8(9) yes
C84 . C85 . H851 . 119.2 no
C86 . C85 . H851 . 120.0 no
C81 . C86 . C85 . 118.2(10) yes
C81 . C86 . H861 . 120.3 no
C85 . C86 . H861 . 121.5 no
C102 . C101 . C106 . 119.2(13) yes
C102 . C101 . H1011 . 119.7 no
C106 . C101 . H1011 . 121.1 no
C101 . C102 . C103 . 119.7(14) yes
C101 . C102 . H1021 . 120.5 no
C103 . C102 . H1021 . 119.8 no
C102 . C103 . C104 . 121.3(16) yes
C102 . C103 . H1031 . 119.4 no
C104 . C103 . H1031 . 119.3 no
C103 . C104 . C105 . 118.6(15) yes
C103 . C104 . H1041 . 121.4 no
C105 . C104 . H1041 . 120.0 no
C104 . C105 . C106 . 120.6(14) yes
C104 . C105 . H1051 . 120.1 no
C106 . C105 . H1051 . 119.3 no
C101 . C106 . C105 . 120.7(13) yes
C101 . C106 . C107 . 119.4(11) yes
C105 . C106 . C107 . 119.8(11) yes
C106 . C107 . N108 . 109.6(10) yes
C106 . C107 . H1071 . 109.4 no
N108 . C107 . H1071 . 109.6 no
C106 . C107 . H1072 . 109.2 no
N108 . C107 . H1072 . 109.5 no
H1071 . C107 . H1072 . 109.5 no
C107 . N108 . N109 . 119.1(11) yes
C107 . N108 . C111 . 128.2(11) yes
N109 . N108 . C111 . 112.5(11) yes
N108 . N109 . N110 . 105.0(11) yes
N109 . N110 . C112 . 112.0(11) yes
N108 . C111 . C112 . 105.9(12) yes
N108 . C111 . H1111 . 127.5 no
C112 . C111 . H1111 . 126.6 no
C111 . C112 . N110 . 104.6(12) yes
C111 . C112 . C126 . 130.4(13) yes
N110 . C112 . C126 . 125.0(12) yes
C114 . C113 . C118 . 121.1(15) yes
C114 . C113 . H1131 . 120.3 no
C118 . C113 . H1131 . 118.6 no
C113 . C114 . C115 . 122.1(16) yes
C113 . C114 . H1141 . 117.3 no
C115 . C114 . H1141 . 120.6 no
C114 . C115 . C116 . 116.6(17) yes
C114 . C115 . H1151 . 121.0 no
C116 . C115 . H1151 . 122.3 no
C115 . C116 . C117 . 121.9(18) yes
C115 . C116 . H1161 . 119.0 no
C117 . C116 . H1161 . 119.1 no
C116 . C117 . C118 . 120.9(18) yes
C116 . C117 . H1171 . 120.0 no
C118 . C117 . H1171 . 119.1 no
C113 . C118 . C117 . 117.4(16) yes
C113 . C118 . C119 . 121.4(14) yes
C117 . C118 . C119 . 121.1(14) yes
C118 . C119 . N120 . 112.9(13) yes
C118 . C119 . H1191 . 107.9 no
N120 . C119 . H1191 . 108.7 no
C118 . C119 . H1192 . 109.4 no
N120 . C119 . H1192 . 108.5 no
H1191 . C119 . H1192 . 109.5 no
C119 . N120 . N121 . 116.6(14) yes
C119 . N120 . C123 . 131.6(16) yes
N121 . N120 . C123 . 111.6(12) yes
N120 . N121 . N122 . 104.5(13) yes
N121 . N122 . C124 . 110.2(13) yes
N120 . C123 . C124 . 105.7(15) yes
N120 . C123 . H1231 . 126.9 no
C124 . C123 . H1231 . 127.3 no
N122 . C124 . C123 . 107.9(13) yes
N122 . C124 . C128 . 120.1(13) yes
C123 . C124 . C128 . 132.0(15) yes
C126 . C125 . N130 . 123.3(12) yes
C126 . C125 . H1251 . 118.5 no
N130 . C125 . H1251 . 118.2 no
C112 . C126 . C125 . 121.6(12) yes
C112 . C126 . C127 . 120.5(13) yes
C125 . C126 . C127 . 118.0(12) yes
C126 . C127 . C128 . 119.1(13) yes
C126 . C127 . H1271 . 120.9 no
C128 . C127 . H1271 . 120.0 no
C124 . C128 . C127 . 121.6(13) yes
C124 . C128 . C129 . 118.3(13) yes
C127 . C128 . C129 . 119.9(13) yes
C128 . C129 . N130 . 122.5(13) yes
C128 . C129 . H1291 . 118.5 no
N130 . C129 . H1291 . 118.9 no
C129 . N130 . C125 . 117.0(12) yes
C129 . N130 . C131 . 120.5(11) yes
C125 . N130 . C131 . 122.2(11) yes
N130 . C131 . C132 . 117.5(12) yes
N130 . C131 . C136 . 119.6(12) yes
C132 . C131 . C136 . 122.9(13) yes
C131 . C132 . C133 . 117.1(12) yes
C131 . C132 . H1321 . 121.2 no
C133 . C132 . H1321 . 121.7 no
C132 . C133 . C134 . 122.9(11) yes
C132 . C133 . H1331 . 118.9 no
C134 . C133 . H1331 . 118.2 no
C37 . C134 . C133 . 122.9(10) yes
C37 . C134 . C135 . 121.5(11) yes
C133 . C134 . C135 . 115.6(11) yes
C134 . C135 . C136 . 123.0(12) yes
C134 . C135 . H1351 . 118.0 no
C136 . C135 . H1351 . 119.1 no
C135 . C136 . C131 . 118.0(12) yes
C135 . C136 . H1361 . 120.7 no
C131 . C136 . H1361 . 121.3 no
C138 . C137 . C142 . 119.1(11) yes
C138 . C137 . H1371 . 120.3 no
C142 . C137 . H1371 . 120.6 no
C137 . C138 . C139 . 119.7(12) yes
C137 . C138 . H1381 . 120.5 no
C139 . C138 . H1381 . 119.8 no
C138 . C139 . C140 . 119.7(12) yes
C138 . C139 . H1391 . 120.1 no
C140 . C139 . H1391 . 120.2 no
C139 . C140 . C141 . 119.2(12) yes
C139 . C140 . H1401 . 120.2 no
C141 . C140 . H1401 . 120.5 no
C140 . C141 . C142 . 122.4(12) yes
C140 . C141 . H1411 . 119.2 no
C142 . C141 . H1411 . 118.3 no
C137 . C142 . C141 . 119.8(12) yes
C137 . C142 . C143 . 120.8(11) yes
C141 . C142 . C143 . 119.4(12) yes
C142 . C143 . N144 . 115.3(11) yes
C142 . C143 . H1431 . 107.7 no
N144 . C143 . H1431 . 107.8 no
C142 . C143 . H1432 . 108.3 no
N144 . C143 . H1432 . 108.1 no
H1431 . C143 . H1432 . 109.5 no
C143 . N144 . N145 . 119.6(11) yes
C143 . N144 . C147 . 129.2(12) yes
N145 . N144 . C147 . 111.2(12) yes
N144 . N145 . N146 . 108.4(10) yes
N145 . N146 . C148 . 106.6(12) yes
N144 . C147 . C148 . 103.3(13) yes
N144 . C147 . H1471 . 127.7 no
C148 . C147 . H1471 . 129.0 no
N146 . C148 . C147 . 110.5(13) yes
N146 . C148 . C162 . 118.7(13) yes
C147 . C148 . C162 . 130.8(13) yes
C150 . C149 . C154 . 123.8(14) yes
C150 . C149 . H1491 . 118.8 no
C154 . C149 . H1491 . 117.5 no
C149 . C150 . C151 . 120.0(15) yes
C149 . C150 . H1501 . 120.0 no
C151 . C150 . H1501 . 120.0 no
C150 . C151 . C152 . 119.3(16) yes
C150 . C151 . H1511 . 120.6 no
C152 . C151 . H1511 . 120.1 no
C151 . C152 . C153 . 120.0(15) yes
C151 . C152 . H1521 . 119.9 no
C153 . C152 . H1521 . 120.1 no
C152 . C153 . C154 . 121.6(14) yes
C152 . C153 . H1531 . 119.7 no
C154 . C153 . H1531 . 118.7 no
C153 . C154 . C149 . 115.1(15) yes
C153 . C154 . C155 . 122.2(14) yes
C149 . C154 . C155 . 122.6(13) yes
C154 . C155 . N156 . 114.6(12) yes
C154 . C155 . H1551 . 108.0 no
N156 . C155 . H1551 . 108.9 no
C154 . C155 . H1552 . 108.2 no
N156 . C155 . H1552 . 107.7 no
H1551 . C155 . H1552 . 109.5 no
C155 . N156 . N157 . 118.4(13) yes
C155 . N156 . C159 . 130.7(13) yes
N157 . N156 . C159 . 110.5(13) yes
N156 . N157 . N158 . 106.7(12) yes
N157 . N158 . C160 . 108.6(11) yes
N156 . C159 . C160 . 105.8(13) yes
N156 . C159 . H1591 . 126.8 no
C160 . C159 . H1591 . 127.3 no
N158 . C160 . C159 . 108.3(14) yes
N158 . C160 . C164 . 120.8(12) yes
C159 . C160 . C164 . 130.8(13) yes
C162 . C161 . N166 . 120.7(13) yes
C162 . C161 . H1611 . 119.7 no
N166 . C161 . H1611 . 119.7 no
C148 . C162 . C161 . 121.3(13) yes
C148 . C162 . C163 . 121.4(12) yes
C161 . C162 . C163 . 117.3(13) yes
C162 . C163 . C164 . 123.7(13) yes
C162 . C163 . H1631 . 117.8 no
C164 . C163 . H1631 . 118.5 no
C160 . C164 . C163 . 123.3(12) yes
C160 . C164 . C165 . 122.1(13) yes
C163 . C164 . C165 . 114.6(14) yes
C164 . C165 . N166 . 123.5(13) yes
C164 . C165 . H1651 . 117.9 no
N166 . C165 . H1651 . 118.6 no
C161 . N166 . C165 . 120.2(11) yes
C161 . N166 . C167 . 119.9(12) yes
C165 . N166 . C167 . 119.8(11) yes
N166 . C167 . C168 . 119.0(12) yes
N166 . C167 . C172 . 121.0(13) yes
C168 . C167 . C172 . 120.0(12) yes
C167 . C168 . C169 . 120.1(13) yes
C167 . C168 . H1681 . 119.5 no
C169 . C168 . H1681 . 120.5 no
C168 . C169 . C170 . 119.3(13) yes
C168 . C169 . H1691 . 120.9 no
C170 . C169 . H1691 . 119.9 no
C37 . C170 . C169 . 115.6(11) yes
C37 . C170 . C171 . 125.7(11) yes
C169 . C170 . C171 . 118.5(12) yes
C170 . C171 . C172 . 123.3(13) yes
C170 . C171 . H1711 . 117.6 no
C172 . C171 . H1711 . 119.1 no
C171 . C172 . C167 . 118.9(14) yes
C171 . C172 . H1721 . 120.6 no
C167 . C172 . H1721 . 120.5 no
O202 . S201 . O203 . 109.0(6) yes
O202 . S201 . O204 . 109.6(4) yes
O203 . S201 . O204 . 107.9(5) yes
O202 . S201 . O205 . 110.1(6) yes
O203 . S201 . O205 . 110.6(6) yes
O204 . S201 . O205 . 109.7(5) yes

loop_
_geom_bond_atom_site_label_1
_geom_bond_site_symmetry_1
_geom_bond_atom_site_label_2
_geom_bond_site_symmetry_2
_geom_bond_distance
_geom_bond_publ_flag
C1 . C2 . 1.399(9) yes
C1 . C6 . 1.398(9) yes
C1 . H11 . 0.950 no
C2 . C3 . 1.399(9) yes
C2 . H21 . 0.950 no
C3 . C4 . 1.394(9) yes
C3 . H31 . 0.950 no
C4 . C5 . 1.395(9) yes
C4 . H41 . 0.950 no
C5 . C6 . 1.399(8) yes
C5 . H51 . 0.950 no
C6 . C7 . 1.487(19) yes
C7 . N8 . 1.458(15) yes
C7 . H71 . 0.950 no
C7 . H72 . 0.950 no
N8 . N9 . 1.350(13) yes
N8 . C11 . 1.332(14) yes
N9 . N10 . 1.319(12) yes
N10 . C12 . 1.361(14) yes
C11 . C12 . 1.384(16) yes
C11 . H111 . 0.950 no
C12 . C26 . 1.447(16) yes
C13 . C14 . 1.397(8) yes
C13 . C18 . 1.399(8) yes
C13 . H131 . 0.950 no
C14 . C15 . 1.391(9) yes
C14 . H141 . 0.950 no
C15 . C16 . 1.396(9) yes
C15 . H151 . 0.950 no
C16 . C17 . 1.393(8) yes
C16 . H161 . 0.950 no
C17 . C18 . 1.393(8) yes
C17 . H171 . 0.950 no
C18 . C19 . 1.497(17) yes
C19 . N20 . 1.508(15) yes
C19 . H191 . 0.950 no
C19 . H192 . 0.950 no
N20 . N21 . 1.329(13) yes
N20 . C23 . 1.338(14) yes
N21 . N22 . 1.337(13) yes
N22 . C24 . 1.356(15) yes
C23 . C24 . 1.345(15) yes
C23 . H231 . 0.950 no
C24 . C28 . 1.453(16) yes
C25 . C26 . 1.374(16) yes
C25 . N30 . 1.327(13) yes
C25 . H251 . 0.950 no
C26 . C27 . 1.428(16) yes
C27 . C28 . 1.385(15) yes
C27 . H271 . 0.950 no
C28 . C29 . 1.387(15) yes
C29 . N30 . 1.362(13) yes
C29 . H291 . 0.950 no
N30 . C31 . 1.483(14) yes
C31 . C32 . 1.322(15) yes
C31 . C36 . 1.412(15) yes
C32 . C33 . 1.401(15) yes
C32 . H321 . 0.950 no
C33 . C34 . 1.381(14) yes
C33 . H331 . 0.950 no
C34 . C35 . 1.372(15) yes
C34 . C37 . 1.569(15) yes
C35 . C36 . 1.399(15) yes
C35 . H351 . 0.950 no
C36 . H361 . 0.950 no
C37 . C84 . 1.574(14) yes
C37 . C134 . 1.509(15) yes
C37 . C170 . 1.571(15) yes
C51 . C52 . 1.399(8) yes
C51 . C56 . 1.403(8) yes
C51 . H511 . 0.950 no
C52 . C53 . 1.388(8) yes
C52 . H521 . 0.950 no
C53 . C54 . 1.397(8) yes
C53 . H531 . 0.950 no
C54 . C55 . 1.399(8) yes
C54 . H541 . 0.950 no
C55 . C56 . 1.391(8) yes
C55 . H551 . 0.950 no
C56 . C57 . 1.475(16) yes
C57 . N58 . 1.456(14) yes
C57 . H571 . 0.950 no
C57 . H572 . 0.950 no
N58 . N59 . 1.365(13) yes
N58 . C61 . 1.320(13) yes
N59 . N60 . 1.294(13) yes
N60 . C62 . 1.376(13) yes
C61 . C62 . 1.394(15) yes
C61 . H611 . 0.950 no
C62 . C76 . 1.437(16) yes
C63 . C64 . 1.365(15) yes
C63 . C68 . 1.356(16) yes
C63 . H631 . 0.950 no
C64 . C65 . 1.366(17) yes
C64 . H641 . 0.950 no
C65 . C66 . 1.384(18) yes
C65 . H651 . 0.950 no
C66 . C67 . 1.368(17) yes
C66 . H661 . 0.950 no
C67 . C68 . 1.402(16) yes
C67 . H671 . 0.950 no
C68 . C69 . 1.541(16) yes
C69 . N70 . 1.431(14) yes
C69 . H691 . 0.950 no
C69 . H692 . 0.950 no
N70 . N71 . 1.350(12) yes
N70 . C73 . 1.331(13) yes
N71 . N72 . 1.322(13) yes
N72 . C74 . 1.402(13) yes
C73 . C74 . 1.374(15) yes
C73 . H731 . 0.950 no
C74 . C78 . 1.421(15) yes
C75 . C76 . 1.382(14) yes
C75 . N80 . 1.338(13) yes
C75 . H751 . 0.950 no
C76 . C77 . 1.382(15) yes
C77 . C78 . 1.407(15) yes
C77 . H771 . 0.950 no
C78 . C79 . 1.413(14) yes
C79 . N80 . 1.313(13) yes
C79 . H791 . 0.950 no
N80 . C81 . 1.478(13) yes
C81 . C82 . 1.379(8) yes
C81 . C86 . 1.392(8) yes
C82 . C83 . 1.390(8) yes
C82 . H821 . 0.950 no
C83 . C84 . 1.392(8) yes
C83 . H831 . 0.950 no
C84 . C85 . 1.391(8) yes
C85 . C86 . 1.387(8) yes
C85 . H851 . 0.950 no
C86 . H861 . 0.950 no
C101 . C102 . 1.394(8) yes
C101 . C106 . 1.398(8) yes
C101 . H1011 . 0.950 no
C102 . C103 . 1.389(8) yes
C102 . H1021 . 0.950 no
C103 . C104 . 1.395(8) yes
C103 . H1031 . 0.950 no
C104 . C105 . 1.392(8) yes
C104 . H1041 . 0.950 no
C105 . C106 . 1.382(8) yes
C105 . H1051 . 0.950 no
C106 . C107 . 1.512(16) yes
C107 . N108 . 1.492(14) yes
C107 . H1071 . 0.950 no
C107 . H1072 . 0.950 no
N108 . N109 . 1.348(12) yes
N108 . C111 . 1.312(14) yes
N109 . N110 . 1.292(12) yes
N110 . C112 . 1.373(15) yes
C111 . C112 . 1.390(15) yes
C111 . H1111 . 0.950 no
C112 . C126 . 1.420(16) yes
C113 . C114 . 1.390(8) yes
C113 . C118 . 1.392(8) yes
C113 . H1131 . 0.950 no
C114 . C115 . 1.388(8) yes
C114 . H1141 . 0.950 no
C115 . C116 . 1.390(9) yes
C115 . H1151 . 0.950 no
C116 . C117 . 1.397(9) yes
C116 . H1161 . 0.950 no
C117 . C118 . 1.390(9) yes
C117 . H1171 . 0.950 no
C118 . C119 . 1.50(2) yes
C119 . N120 . 1.455(16) yes
C119 . H1191 . 0.950 no
C119 . H1192 . 0.950 no
N120 . N121 . 1.390(17) yes
N120 . C123 . 1.329(17) yes
N121 . N122 . 1.316(14) yes
N122 . C124 . 1.376(17) yes
C123 . C124 . 1.356(17) yes
C123 . H1231 . 0.950 no
C124 . C128 . 1.461(16) yes
C125 . C126 . 1.370(15) yes
C125 . N130 . 1.351(14) yes
C125 . H1251 . 0.950 no
C126 . C127 . 1.414(15) yes
C127 . C128 . 1.369(16) yes
C127 . H1271 . 0.950 no
C128 . C129 . 1.353(16) yes
C129 . N130 . 1.380(13) yes
C129 . H1291 . 0.950 no
N130 . C131 . 1.437(15) yes
C131 . C132 . 1.379(15) yes
C131 . C136 . 1.342(15) yes
C132 . C133 . 1.383(15) yes
C132 . H1321 . 0.950 no
C133 . C134 . 1.379(14) yes
C133 . H1331 . 0.950 no
C134 . C135 . 1.402(14) yes
C135 . C136 . 1.370(15) yes
C135 . H1351 . 0.950 no
C136 . H1361 . 0.950 no
C137 . C138 . 1.431(15) yes
C137 . C142 . 1.394(15) yes
C137 . H1371 . 0.950 no
C138 . C139 . 1.371(15) yes
C138 . H1381 . 0.950 no
C139 . C140 . 1.399(17) yes
C139 . H1391 . 0.950 no
C140 . C141 . 1.389(16) yes
C140 . H1401 . 0.950 no
C141 . C142 . 1.334(15) yes
C141 . H1411 . 0.950 no
C142 . C143 . 1.517(15) yes
C143 . N144 . 1.450(15) yes
C143 . H1431 . 0.950 no
C143 . H1432 . 0.950 no
N144 . N145 . 1.350(14) yes
N144 . C147 . 1.351(14) yes
N145 . N146 . 1.297(13) yes
N146 . C148 . 1.385(14) yes
C147 . C148 . 1.350(17) yes
C147 . H1471 . 0.950 no
C148 . C162 . 1.471(17) yes
C149 . C150 . 1.370(18) yes
C149 . C154 . 1.376(18) yes
C149 . H1491 . 0.950 no
C150 . C151 . 1.380(18) yes
C150 . H1501 . 0.950 no
C151 . C152 . 1.383(19) yes
C151 . H1511 . 0.950 no
C152 . C153 . 1.380(19) yes
C152 . H1521 . 0.950 no
C153 . C154 . 1.433(17) yes
C153 . H1531 . 0.950 no
C154 . C155 . 1.479(18) yes
C155 . N156 . 1.435(16) yes
C155 . H1551 . 0.950 no
C155 . H1552 . 0.950 no
N156 . N157 . 1.355(13) yes
N156 . C159 . 1.330(16) yes
N157 . N158 . 1.305(14) yes
N158 . C160 . 1.367(15) yes
C159 . C160 . 1.343(16) yes
C159 . H1591 . 0.950 no
C160 . C164 . 1.455(18) yes
C161 . C162 . 1.373(15) yes
C161 . N166 . 1.346(14) yes
C161 . H1611 . 0.950 no
C162 . C163 . 1.390(17) yes
C163 . C164 . 1.375(16) yes
C163 . H1631 . 0.950 no
C164 . C165 . 1.381(15) yes
C165 . N166 . 1.344(15) yes
C165 . H1651 . 0.950 no
N166 . C167 . 1.464(14) yes
C167 . C168 . 1.399(17) yes
C167 . C172 . 1.356(16) yes
C168 . C169 . 1.378(15) yes
C168 . H1681 . 0.950 no
C169 . C170 . 1.422(15) yes
C169 . H1691 . 0.950 no
C170 . C171 . 1.325(15) yes
C171 . C172 . 1.391(15) yes
C171 . H1711 . 0.950 no
C172 . H1721 . 0.950 no
S201 . O202 . 1.473(8) yes
S201 . O203 . 1.485(9) yes
S201 . O204 . 1.493(8) yes
S201 . O205 . 1.462(10) yes

loop_
_geom_hbond_atom_site_label_D
_geom_hbond_site_symmetry_D
_geom_hbond_atom_site_label_H
_geom_hbond_site_symmetry_H
_geom_hbond_atom_site_label_A
_geom_hbond_site_symmetry_A
_geom_hbond_angle_DHA
_geom_hbond_distance_DH
_geom_hbond_distance_HA
_geom_hbond_distance_DA
_geom_hbond_publ_flag
C11 . H111 . O205 2_557 156 0.95 2.38 3.27(2) yes
C23 . H231 . O214 2_567 125 0.95 2.40 3.05(2) yes
C23 . H231 . O215 2_567 157 0.95 2.38 3.28(2) yes
C29 . H291 . O215 2_567 154 0.95 2.28 3.16(2) yes
C29 . H291 . O223 2_567 159 0.95 2.46 3.36(2) yes
C32 . H321 . O215 2_567 136 0.95 2.46 3.21(2) yes
C33 . H331 . C135 . 128 0.95 2.58 3.25(2) yes
C73 . H731 . O204 2_557 154 0.95 2.23 3.12(2) yes
C79 . H791 . O202 2_557 177 0.95 2.23 3.18(2) yes
C82 . H821 . N59 2_657 153 0.95 2.52 3.40(2) yes
C83 . H831 . C169 . 128 0.95 2.32 3.00(2) yes
C111 . H1111 . O205 . 157 0.95 2.27 3.16(2) yes
C117 . H1171 . C5 1_664 156 0.95 2.53 3.43(2) yes
C123 . H1231 . O213 . 170 0.95 2.42 3.37(2) yes
C123 . H1231 . O223 . 144 0.95 2.17 2.99(2) yes
C125 . H1251 . O204 . 174 0.95 2.18 3.12(2) yes
C133 . H1331 . C85 . 131 0.95 2.42 3.13(2) yes
C147 . H1471 . O215 . 151 0.95 2.56 3.42(2) yes
C147 . H1471 . O225 . 159 0.95 2.03 2.93(2) yes
C161 . H1611 . O212 . 172 0.95 2.53 3.47(2) yes
C168 . H1681 . O212 . 123 0.95 2.53 3.15(2) yes
C171 . H1711 . C35 . 126 0.95 2.54 3.20(2) yes

loop_
_platon_squeeze_void_nr
_platon_squeeze_void_average_x
_platon_squeeze_void_average_y
_platon_squeeze_void_average_z
_platon_squeeze_void_volume
_platon_squeeze_void_count_electrons
_platon_squeeze_void_content
1 0.000 0.035 0.000 348 129 ' '
2 -0.010 0.090 0.327 88 28 ' '
3 0.010 0.910 0.673 90 28 ' '
4 0.487 0.703 0.195 210 60 ' '
5 0.513 0.297 0.805 210 61 ' '
